data_2214355
loop_
_publ_author_name
'Olsson, Daniel'
'Janse van Rensburg, J. Marthinus'
'Wendt, Ola F'

_publ_section_title
<i>cis</i>-[2,6-Bis(di-<i>tert</i>-butylphosphinomethyl)cyclohexyl-\k^3^<i>P</i>,<i>C</i>^1^,<i>P</i>']bromidopalladium(II)
_journal_coeditor_code NG2286
_journal_issue 7
_journal_name_full 'Acta Crystallographica Section E'
_journal_page_first m1969
_journal_page_last m1969
_journal_paper_doi 10.1107/S160053680702990X
_journal_volume 63
_journal_year 2007
_chemical_formula_iupac '[Pd Br (C24 H49 P2)]'
_chemical_formula_moiety 'C24 H49 Br P2 Pd'
_chemical_formula_sum 'C24 H49 Br P2 Pd'
_chemical_formula_weight 585.88
_chemical_name_systematic
;
<i>cis</i>-[2,6-Bis(di-<i>tert</i>-butylphosphinomethyl)cyclohexyl-
\k^3^<i>P</i>,C^1^,<i>P</i>']bromidopalladium(II)
;
_space_group_IT_number 14
_symmetry_cell_setting monoclinic
_symmetry_space_group_name_Hall '-P 2ybc'
_symmetry_space_group_name_H-M 'P 1 21/c 1'
_audit_creation_method 'WinGX routine CIF_UPDATE'
_cell_angle_alpha 90
_cell_angle_beta 97.846(2)
_cell_angle_gamma 90
_cell_formula_units_Z 4
_cell_length_a 11.4392(2)
_cell_length_b 15.7757(2)
_cell_length_c 15.6508(2)
_cell_measurement_reflns_used 5773
_cell_measurement_temperature 293(2)
_cell_measurement_theta_max 30
_cell_measurement_theta_min 2
_cell_volume 2797.92(7)
_computing_cell_refinement 'CrysAlis RED (Oxford Diffraction, 2006)'
_computing_data_collection 'CrysAlis CCD (Oxford Diffraction, 2006)'
_computing_data_reduction 'CrysAlis RED'
_computing_molecular_graphics 'DIAMOND (Brandenburg, 2000)'
_computing_publication_material 'WinGX (Farrugia, 1999)'
_computing_structure_refinement 'SHELXL97 (Sheldrick, 1997)'
_computing_structure_solution 'SIR97 (Altomare <i>et al.</i>,  1999)'
_diffrn_measured_fraction_theta_full 0.997
_diffrn_measured_fraction_theta_max 0.997
_diffrn_measurement_device_type
;
Oxford Diffraction Xcalibur
;
_diffrn_measurement_method '\f and \w'
_diffrn_radiation_monochromator graphite
_diffrn_radiation_source 'fine-focus sealed tube'
_diffrn_radiation_type MoK\a
_diffrn_radiation_wavelength 0.71073
_diffrn_reflns_av_R_equivalents 0.0458
_diffrn_reflns_limit_h_max 14
_diffrn_reflns_limit_h_min -15
_diffrn_reflns_limit_k_max 19
_diffrn_reflns_limit_k_min -20
_diffrn_reflns_limit_l_max 20
_diffrn_reflns_limit_l_min -11
_diffrn_reflns_number 22034
_diffrn_reflns_theta_full 28
_diffrn_reflns_theta_max 28
_diffrn_reflns_theta_min 2.21
_diffrn_standards_decay_% 0
_diffrn_standards_interval_count 0
_diffrn_standards_interval_time 0
_diffrn_standards_number 0
_exptl_absorpt_coefficient_mu 2.214
_exptl_absorpt_correction_T_max 0.8974
_exptl_absorpt_correction_T_min 0.6075
_exptl_absorpt_correction_type multi-scan
_exptl_absorpt_process_details
;
(CrysAlis RED; Oxford Diffraction, 2006)
;
_exptl_crystal_colour Colourless
_exptl_crystal_density_diffrn 1.391
_exptl_crystal_density_method 'not measured'
_exptl_crystal_description Plate
_exptl_crystal_F_000 1216
_exptl_crystal_size_max 0.25
_exptl_crystal_size_mid 0.13
_exptl_crystal_size_min 0.05
_refine_diff_density_max 1.221
_refine_diff_density_min -0.62
_refine_ls_extinction_method none
_refine_ls_goodness_of_fit_ref 0.944
_refine_ls_hydrogen_treatment constr
_refine_ls_matrix_type full
_refine_ls_number_parameters 265
_refine_ls_number_reflns 6739
_refine_ls_number_restraints 0
_refine_ls_restrained_S_all 0.944
_refine_ls_R_factor_gt 0.0409
_refine_ls_shift/su_max 0.001
_refine_ls_structure_factor_coef Fsqd
_refine_ls_weighting_details 'calc w=1/[\s^2^(Fo^2^)+(0.0605P)^2^] where P=(Fo^2^+2Fc^2^)/3'
_refine_ls_weighting_scheme calc
_refine_ls_wR_factor_ref 0.1219
_reflns_number_gt 3849
_reflns_number_total 6739
_reflns_threshold_expression >2sigma(I)
_cod_data_source_file ng2286.cif
_cod_data_source_block I
_cod_depositor_comments
;
The following automatic conversions were performed:
'_symmetry_cell_setting' value 'Monoclinic' changed to 'monoclinic'
according to '/home/saulius/struct/CIF-dictionaries/cif_core.dic'
dictionary named 'cif_core.dic' version 2.4.1 from 2010-06-29.

Automatic conversion script
Id: cif_fix_enum 1527 2010-12-29 10:47:43Z saulius 

The following automatic conversions were performed:

'_symmetry_cell_setting' value 'Monoclinic' changed to 'monoclinic'
according to /home/saulius/struct/CIF-dictionaries/cif_core.dic
dictionary named 'cif_core.dic' version 2.4.1 from 2010-06-29.

Automatic conversion script
Id: cif_fix_values 1715 2011-07-08 13:25:40Z adriana 
;
_cod_original_sg_symbol_H-M 'P 21/c'
_cod_database_code 2214355
_cod_database_fobs_code 2214355

loop_
_symmetry_equiv_pos_as_xyz
'x, y, z'
'-x, y+1/2, -z+1/2'
'-x, -y, -z'
'x, -y-1/2, z-1/2'

loop_
_atom_site_type_symbol
_atom_site_label
_atom_site_fract_x
_atom_site_fract_y
_atom_site_fract_z
_atom_site_U_iso_or_equiv
_atom_site_adp_type
_atom_site_calc_flag
_atom_site_refinement_flags
_atom_site_occupancy
Pd Pd 0.12038(3) 0.307166(19) 0.294263(19) 0.03791(11) Uani d . 1
Br Br 0.04772(5) 0.18770(3) 0.38524(3) 0.06669(18) Uani d . 1
P P1 -0.05901(10) 0.33357(7) 0.20991(7) 0.0401(3) Uani d . 1
P P2 0.31172(10) 0.31083(7) 0.36407(7) 0.0434(3) Uani d . 1
C C11 -0.1341(4) 0.2413(3) 0.1477(3) 0.0489(11) Uani d . 1
C C12 -0.1645(4) 0.3959(3) 0.2668(3) 0.0563(12) Uani d . 1
C C21 0.3996(4) 0.2097(3) 0.3661(4) 0.0637(14) Uani d . 1
C C22 0.3278(5) 0.3646(4) 0.4721(3) 0.0676(15) Uani d . 1
C C111 -0.0333(5) 0.1887(3) 0.1208(3) 0.0711(16) Uani d . 1
H H11D 0.0197 0.1726 0.1711 0.107 Uiso calc R 1
H H11E 0.0085 0.2216 0.0832 0.107 Uiso calc R 1
H H11F -0.0648 0.1387 0.0911 0.107 Uiso calc R 1
C C112 -0.2143(5) 0.2680(4) 0.0653(3) 0.0718(15) Uani d . 1
H H11G -0.2529 0.2189 0.0384 0.108 Uiso calc R 1
H H11H -0.1675 0.2944 0.0262 0.108 Uiso calc R 1
H H11I -0.2724 0.3075 0.0797 0.108 Uiso calc R 1
C C113 -0.2029(5) 0.1875(3) 0.2036(3) 0.0744(16) Uani d . 1
H H11A -0.2735 0.2169 0.2131 0.112 Uiso calc R 1
H H11B -0.1553 0.1768 0.2579 0.112 Uiso calc R 1
H H11C -0.2236 0.1346 0.1751 0.112 Uiso calc R 1
C C121 -0.1024(5) 0.4795(3) 0.2942(4) 0.0756(16) Uani d . 1
H H12A -0.1518 0.5128 0.3261 0.113 Uiso calc R 1
H H12B -0.0876 0.5103 0.2438 0.113 Uiso calc R 1
H H12C -0.0289 0.4679 0.3297 0.113 Uiso calc R 1
C C122 -0.2821(5) 0.4138(4) 0.2116(4) 0.0853(18) Uani d . 1
H H12D -0.3251 0.3618 0.2007 0.128 Uiso calc R 1
H H12E -0.2681 0.4384 0.1578 0.128 Uiso calc R 1
H H12F -0.3271 0.4525 0.2414 0.128 Uiso calc R 1
C C123 -0.1849(5) 0.3509(4) 0.3498(3) 0.0785(17) Uani d . 1
H H12G -0.24 0.3829 0.378 0.118 Uiso calc R 1
H H12H -0.1115 0.3463 0.3873 0.118 Uiso calc R 1
H H12I -0.2162 0.2953 0.3363 0.118 Uiso calc R 1
C C211 0.3732(6) 0.1497(4) 0.4388(5) 0.099(2) Uani d . 1
H H21D 0.4091 0.0956 0.4319 0.148 Uiso calc R 1
H H21E 0.2894 0.1428 0.4361 0.148 Uiso calc R 1
H H21F 0.4047 0.1735 0.4936 0.148 Uiso calc R 1
C C212 0.5329(5) 0.2234(4) 0.3741(4) 0.0875(19) Uani d . 1
H H21G 0.5588 0.2551 0.4256 0.131 Uiso calc R 1
H H21H 0.5515 0.2543 0.3249 0.131 Uiso calc R 1
H H21I 0.5721 0.1695 0.3769 0.131 Uiso calc R 1
C C213 0.3566(6) 0.1660(4) 0.2800(4) 0.098(2) Uani d . 1
H H21A 0.3774 0.1999 0.2334 0.147 Uiso calc R 1
H H21B 0.2725 0.1593 0.2739 0.147 Uiso calc R 1
H H21C 0.3932 0.1113 0.2789 0.147 Uiso calc R 1
C C221 0.2542(6) 0.3207(5) 0.5306(4) 0.109(3) Uani d . 1
H H22G 0.2864 0.2655 0.545 0.163 Uiso calc R 1
H H22H 0.1748 0.3151 0.5021 0.163 Uiso calc R 1
H H22I 0.2542 0.3534 0.5824 0.163 Uiso calc R 1
C C222 0.2813(6) 0.4561(4) 0.4546(4) 0.104(2) Uani d . 1
H H22D 0.1982 0.4545 0.4346 0.156 Uiso calc R 1
H H22E 0.3218 0.482 0.4115 0.156 Uiso calc R 1
H H22F 0.2952 0.4886 0.507 0.156 Uiso calc R 1
C C223 0.4555(5) 0.3728(5) 0.5168(4) 0.099(2) Uani d . 1
H H22A 0.458 0.4113 0.5645 0.149 Uiso calc R 1
H H22B 0.5045 0.394 0.4764 0.149 Uiso calc R 1
H H22C 0.4837 0.3182 0.5374 0.149 Uiso calc R 1
C C1 0.0980(4) 0.4455(3) 0.1552(3) 0.0526(11) Uani d . 1
H H1 0.0814 0.4912 0.1943 0.063 Uiso calc R 1
C C2 0.1859(4) 0.3882(3) 0.2071(3) 0.0456(10) Uani d . 1
H H2 0.2076 0.3489 0.1633 0.055 Uiso calc R 1
C C3 0.3007(4) 0.4325(3) 0.2371(3) 0.0494(11) Uani d . 1
H H3 0.2803 0.4787 0.2742 0.059 Uiso calc R 1
C C4 0.3521(4) 0.4754(3) 0.1645(3) 0.0568(12) Uani d . 1
H H4A 0.4188 0.5097 0.1888 0.068 Uiso calc R 1
H H4B 0.3814 0.4322 0.1287 0.068 Uiso calc R 1
C C5 0.2664(5) 0.5305(3) 0.1088(3) 0.0678(14) Uani d . 1
H H5A 0.3006 0.5465 0.0577 0.081 Uiso calc R 1
H H5B 0.2535 0.582 0.1401 0.081 Uiso calc R 1
C C6 0.1495(4) 0.4881(3) 0.0816(3) 0.0511(11) Uani d . 1
H H6A 0.1592 0.4459 0.0381 0.061 Uiso calc R 1
H H6B 0.0939 0.5301 0.0554 0.061 Uiso calc R 1
C C7 -0.0189(4) 0.4034(3) 0.1253(3) 0.0471(10) Uani d . 1
H H7A -0.0133 0.3708 0.0735 0.057 Uiso calc R 1
H H7B -0.0794 0.4462 0.1116 0.057 Uiso calc R 1
C C8 0.3874(4) 0.3792(3) 0.2934(3) 0.0607(13) Uani d . 1
H H8A 0.4432 0.4155 0.3284 0.073 Uiso calc R 1
H H8B 0.4311 0.3442 0.2578 0.073 Uiso calc R 1

loop_
_atom_site_aniso_label
_atom_site_aniso_U_11
_atom_site_aniso_U_22
_atom_site_aniso_U_33
_atom_site_aniso_U_12
_atom_site_aniso_U_13
_atom_site_aniso_U_23
Pd 0.03525(19) 0.03707(19) 0.04042(18) -0.00223(15) 0.00162(13) 0.00658(14)
Br 0.0634(4) 0.0669(4) 0.0673(3) -0.0170(3) 0.0001(3) 0.0279(3)
P1 0.0350(6) 0.0415(6) 0.0425(6) 0.0009(5) 0.0010(5) 0.0045(5)
P2 0.0359(6) 0.0443(6) 0.0474(6) -0.0029(5) -0.0041(5) 0.0087(5)
C11 0.047(3) 0.052(3) 0.045(2) -0.008(2) -0.002(2) -0.004(2)
C12 0.050(3) 0.054(3) 0.067(3) 0.002(2) 0.015(2) -0.004(2)
C21 0.044(3) 0.065(3) 0.079(3) 0.005(2) 0.001(3) 0.012(3)
C22 0.067(4) 0.074(4) 0.058(3) -0.013(3) -0.005(3) -0.007(3)
C111 0.074(4) 0.064(3) 0.071(3) 0.003(3) -0.007(3) -0.016(3)
C112 0.070(4) 0.077(4) 0.062(3) -0.009(3) -0.012(3) -0.005(3)
C113 0.082(4) 0.068(4) 0.070(3) -0.034(3) -0.003(3) 0.007(3)
C121 0.082(4) 0.055(3) 0.096(4) 0.008(3) 0.035(3) -0.017(3)
C122 0.056(3) 0.088(4) 0.112(5) 0.033(3) 0.014(3) 0.003(4)
C123 0.079(4) 0.089(4) 0.075(4) 0.007(3) 0.040(3) -0.003(3)
C211 0.088(5) 0.071(4) 0.140(6) 0.019(4) 0.025(4) 0.050(4)
C212 0.051(3) 0.078(4) 0.131(5) 0.024(3) 0.003(3) 0.006(4)
C213 0.103(5) 0.074(4) 0.110(5) 0.027(4) -0.014(4) -0.031(4)
C221 0.106(6) 0.164(7) 0.061(4) -0.048(5) 0.027(4) -0.029(4)
C222 0.133(6) 0.093(5) 0.080(4) 0.009(5) -0.003(4) -0.028(4)
C223 0.084(5) 0.120(6) 0.082(4) -0.025(4) -0.029(3) -0.007(4)
C1 0.050(3) 0.056(3) 0.051(3) -0.003(2) 0.006(2) 0.012(2)
C2 0.046(3) 0.047(3) 0.044(2) -0.003(2) 0.0064(19) 0.011(2)
C3 0.040(2) 0.053(3) 0.052(3) -0.011(2) -0.003(2) 0.011(2)
C4 0.052(3) 0.049(3) 0.071(3) -0.017(2) 0.013(2) 0.012(2)
C5 0.075(4) 0.064(3) 0.064(3) -0.019(3) 0.008(3) 0.014(3)
C6 0.056(3) 0.044(3) 0.052(3) -0.004(2) 0.006(2) 0.010(2)
C7 0.039(2) 0.046(3) 0.055(3) 0.001(2) 0.003(2) 0.008(2)
C8 0.041(3) 0.065(3) 0.075(3) -0.009(2) 0.003(2) 0.014(3)

loop_
_atom_type_symbol
_atom_type_description
_atom_type_scat_dispersion_real
_atom_type_scat_dispersion_imag
_atom_type_scat_source
C C 0.0033 0.0016 'International Tables Vol C Tables 4.2.6.8 and 6.1.1.4'
H H 0 0 'International Tables Vol C Tables 4.2.6.8 and 6.1.1.4'
P P 0.1023 0.0942 'International Tables Vol C Tables 4.2.6.8 and 6.1.1.4'
Br Br -0.2901 2.4595 'International Tables Vol C Tables 4.2.6.8 and 6.1.1.4'
Pd Pd -0.9988 1.0072 'International Tables Vol C Tables 4.2.6.8 and 6.1.1.4'

loop_
_geom_angle_atom_site_label_1
_geom_angle_atom_site_label_2
_geom_angle_atom_site_label_3
_geom_angle
_geom_angle_publ_flag
C2 Pd P2 83.81(12) y
C2 Pd P1 83.47(12) y
P2 Pd P1 166.32(4) y
C2 Pd Br 170.61(13) y
P2 Pd Br 96.53(3) y
P1 Pd Br 96.85(3) y
C7 P1 C12 105.6(2) ?
C7 P1 C11 103.43(19) ?
C12 P1 C11 111.8(2) ?
C7 P1 Pd 103.31(14) ?
C12 P1 Pd 113.64(16) ?
C11 P1 Pd 117.32(15) ?
C8 P2 C22 106.2(2) ?
C8 P2 C21 102.2(2) ?
C22 P2 C21 112.4(3) y
C8 P2 Pd 102.91(15) ?
C22 P2 Pd 114.03(18) ?
C21 P2 Pd 117.12(17) ?
C113 C11 C111 109.0(4) ?
C113 C11 C112 109.9(4) ?
C111 C11 C112 107.7(4) ?
C113 C11 P1 111.7(3) ?
C111 C11 P1 104.7(3) ?
C112 C11 P1 113.5(3) ?
C122 C12 C123 110.1(4) ?
C122 C12 C121 109.8(4) ?
C123 C12 C121 106.3(4) ?
C122 C12 P1 113.9(3) ?
C123 C12 P1 110.1(3) ?
C121 C12 P1 106.3(3) ?
C212 C21 C213 109.4(5) ?
C212 C21 C211 108.6(5) ?
C213 C21 C211 107.5(5) ?
C212 C21 P2 113.9(4) ?
C213 C21 P2 105.1(4) ?
C211 C21 P2 112.0(4) ?
C221 C22 C223 109.8(5) ?
C221 C22 C222 109.3(5) ?
C223 C22 C222 106.5(5) ?
C221 C22 P2 110.3(4) ?
C223 C22 P2 114.7(4) ?
C222 C22 P2 105.9(4) ?
C11 C111 H11D 109.5 ?
C11 C111 H11E 109.5 ?
H11D C111 H11E 109.5 ?
C11 C111 H11F 109.5 ?
H11D C111 H11F 109.5 ?
H11E C111 H11F 109.5 ?
C11 C112 H11G 109.5 ?
C11 C112 H11H 109.5 ?
H11G C112 H11H 109.5 ?
C11 C112 H11I 109.5 ?
H11G C112 H11I 109.5 ?
H11H C112 H11I 109.5 ?
C11 C113 H11A 109.5 ?
C11 C113 H11B 109.5 ?
H11A C113 H11B 109.5 ?
C11 C113 H11C 109.5 ?
H11A C113 H11C 109.5 ?
H11B C113 H11C 109.5 ?
C12 C121 H12A 109.5 ?
C12 C121 H12B 109.5 ?
H12A C121 H12B 109.5 ?
C12 C121 H12C 109.5 ?
H12A C121 H12C 109.5 ?
H12B C121 H12C 109.5 ?
C12 C122 H12D 109.5 ?
C12 C122 H12E 109.5 ?
H12D C122 H12E 109.5 ?
C12 C122 H12F 109.5 ?
H12D C122 H12F 109.5 ?
H12E C122 H12F 109.5 ?
C12 C123 H12G 109.5 ?
C12 C123 H12H 109.5 ?
H12G C123 H12H 109.5 ?
C12 C123 H12I 109.5 ?
H12G C123 H12I 109.5 ?
H12H C123 H12I 109.5 ?
C21 C211 H21D 109.5 ?
C21 C211 H21E 109.5 ?
H21D C211 H21E 109.5 ?
C21 C211 H21F 109.5 ?
H21D C211 H21F 109.5 ?
H21E C211 H21F 109.5 ?
C21 C212 H21G 109.5 ?
C21 C212 H21H 109.5 ?
H21G C212 H21H 109.5 ?
C21 C212 H21I 109.5 ?
H21G C212 H21I 109.5 ?
H21H C212 H21I 109.5 ?
C21 C213 H21A 109.5 ?
C21 C213 H21B 109.5 ?
H21A C213 H21B 109.5 ?
C21 C213 H21C 109.5 ?
H21A C213 H21C 109.5 ?
H21B C213 H21C 109.5 ?
C22 C221 H22G 109.5 ?
C22 C221 H22H 109.5 ?
H22G C221 H22H 109.5 ?
C22 C221 H22I 109.5 ?
H22G C221 H22I 109.5 ?
H22H C221 H22I 109.5 ?
C22 C222 H22D 109.5 ?
C22 C222 H22E 109.5 ?
H22D C222 H22E 109.5 ?
C22 C222 H22F 109.5 ?
H22D C222 H22F 109.5 ?
H22E C222 H22F 109.5 ?
C22 C223 H22A 109.5 ?
C22 C223 H22B 109.5 ?
H22A C223 H22B 109.5 ?
C22 C223 H22C 109.5 ?
H22A C223 H22C 109.5 ?
H22B C223 H22C 109.5 ?
C2 C1 C7 113.6(4) ?
C2 C1 C6 112.0(4) ?
C7 C1 C6 112.2(3) ?
C2 C1 H1 106.1 ?
C7 C1 H1 106.1 ?
C6 C1 H1 106.1 ?
C1 C2 C3 112.3(4) ?
C1 C2 Pd 116.7(3) ?
C3 C2 Pd 117.2(3) ?
C1 C2 H2 102.6 ?
C3 C2 H2 102.6 ?
Pd C2 H2 102.6 ?
C8 C3 C2 113.8(4) ?
C8 C3 C4 113.6(4) ?
C2 C3 C4 112.7(3) ?
C8 C3 H3 105.2 ?
C2 C3 H3 105.2 ?
C4 C3 H3 105.2 ?
C5 C4 C3 114.0(4) ?
C5 C4 H4A 108.7 ?
C3 C4 H4A 108.7 ?
C5 C4 H4B 108.7 ?
C3 C4 H4B 108.7 ?
H4A C4 H4B 107.6 ?
C4 C5 C6 113.1(4) ?
C4 C5 H5A 109 ?
C6 C5 H5A 109 ?
C4 C5 H5B 109 ?
C6 C5 H5B 109 ?
H5A C5 H5B 107.8 ?
C5 C6 C1 113.8(4) ?
C5 C6 H6A 108.8 ?
C1 C6 H6A 108.8 ?
C5 C6 H6B 108.8 ?
C1 C6 H6B 108.8 ?
H6A C6 H6B 107.7 ?
C1 C7 P1 109.9(3) ?
C1 C7 H7A 109.7 ?
P1 C7 H7A 109.7 ?
C1 C7 H7B 109.7 ?
P1 C7 H7B 109.7 ?
H7A C7 H7B 108.2 ?
C3 C8 P2 110.8(3) ?
C3 C8 H8A 109.5 ?
P2 C8 H8A 109.5 ?
C3 C8 H8B 109.5 ?
P2 C8 H8B 109.5 ?
H8A C8 H8B 108.1 ?

loop_
_geom_bond_atom_site_label_1
_geom_bond_atom_site_label_2
_geom_bond_distance
_geom_bond_publ_flag
Pd C2 2.082(4) y
Pd P2 2.3097(11) y
Pd P1 2.3211(11) y
Pd Br 2.5678(5) y
P1 C7 1.829(4) ?
P1 C12 1.873(5) ?
P1 C11 1.891(4) ?
P2 C8 1.843(5) ?
P2 C22 1.878(5) ?
P2 C21 1.883(5) ?
C11 C113 1.514(6) ?
C11 C111 1.527(7) ?
C11 C112 1.536(6) ?
C12 C122 1.522(7) ?
C12 C123 1.525(7) ?
C12 C121 1.532(7) ?
C21 C212 1.528(7) ?
C21 C213 1.534(8) ?
C21 C211 1.541(8) ?
C22 C221 1.497(8) ?
C22 C223 1.536(7) ?
C22 C222 1.549(8) ?
C111 H11D 0.96 ?
C111 H11E 0.96 ?
C111 H11F 0.96 ?
C112 H11G 0.96 ?
C112 H11H 0.96 ?
C112 H11I 0.96 ?
C113 H11A 0.96 ?
C113 H11B 0.96 ?
C113 H11C 0.96 ?
C121 H12A 0.96 ?
C121 H12B 0.96 ?
C121 H12C 0.96 ?
C122 H12D 0.96 ?
C122 H12E 0.96 ?
C122 H12F 0.96 ?
C123 H12G 0.96 ?
C123 H12H 0.96 ?
C123 H12I 0.96 ?
C211 H21D 0.96 ?
C211 H21E 0.96 ?
C211 H21F 0.96 ?
C212 H21G 0.96 ?
C212 H21H 0.96 ?
C212 H21I 0.96 ?
C213 H21A 0.96 ?
C213 H21B 0.96 ?
C213 H21C 0.96 ?
C221 H22G 0.96 ?
C221 H22H 0.96 ?
C221 H22I 0.96 ?
C222 H22D 0.96 ?
C222 H22E 0.96 ?
C222 H22F 0.96 ?
C223 H22A 0.96 ?
C223 H22B 0.96 ?
C223 H22C 0.96 ?
C1 C2 1.504(6) ?
C1 C7 1.510(6) ?
C1 C6 1.520(6) ?
C1 H1 0.98 ?
C2 C3 1.505(6) ?
C2 H2 0.98 ?
C3 C8 1.493(6) ?
C3 C4 1.508(6) ?
C3 H3 0.98 ?
C4 C5 1.499(6) ?
C4 H4A 0.97 ?
C4 H4B 0.97 ?
C5 C6 1.504(6) ?
C5 H5A 0.97 ?
C5 H5B 0.97 ?
C6 H6A 0.97 ?
C6 H6B 0.97 ?
C7 H7A 0.97 ?
C7 H7B 0.97 ?
C8 H8A 0.97 ?
C8 H8B 0.97 ?

loop_
_geom_torsion_atom_site_label_1
_geom_torsion_atom_site_label_2
_geom_torsion_atom_site_label_3
_geom_torsion_atom_site_label_4
_geom_torsion
C2 Pd P1 C7 1.49(19)
P2 Pd P1 C7 23.1(3)
Br Pd P1 C7 -169.05(15)
C2 Pd P1 C12 -112.5(2)
P2 Pd P1 C12 -90.8(2)
Br Pd P1 C12 77.00(17)
C2 Pd P1 C11 114.5(2)
P2 Pd P1 C11 136.2(2)
Br Pd P1 C11 -56.04(16)
C2 Pd P2 C8 -1.5(2)
P1 Pd P2 C8 -23.1(3)
Br Pd P2 C8 169.09(18)
C2 Pd P2 C22 113.1(2)
P1 Pd P2 C22 91.5(3)
Br Pd P2 C22 -76.3(2)
C2 Pd P2 C21 -112.7(2)
P1 Pd P2 C21 -134.3(2)
Br Pd P2 C21 57.87(19)
C7 P1 C11 C113 -164.7(4)
C12 P1 C11 C113 -51.5(4)
Pd P1 C11 C113 82.3(4)
C7 P1 C11 C111 77.5(3)
C12 P1 C11 C111 -169.3(3)
Pd P1 C11 C111 -35.5(3)
C7 P1 C11 C112 -39.7(4)
C12 P1 C11 C112 73.5(4)
Pd P1 C11 C112 -152.7(3)
C7 P1 C12 C122 67.1(4)
C11 P1 C12 C122 -44.7(4)
Pd P1 C12 C122 179.7(3)
C7 P1 C12 C123 -168.7(4)
C11 P1 C12 C123 79.5(4)
Pd P1 C12 C123 -56.1(4)
C7 P1 C12 C121 -53.8(4)
C11 P1 C12 C121 -165.7(3)
Pd P1 C12 C121 58.7(4)
C8 P2 C21 C212 41.9(5)
C22 P2 C21 C212 -71.6(5)
Pd P2 C21 C212 153.5(4)
C8 P2 C21 C213 -77.9(4)
C22 P2 C21 C213 168.6(4)
Pd P2 C21 C213 33.7(4)
C8 P2 C21 C211 165.7(4)
C22 P2 C21 C211 52.2(5)
Pd P2 C21 C211 -82.7(4)
C8 P2 C22 C221 171.7(4)
C21 P2 C22 C221 -77.3(5)
Pd P2 C22 C221 59.1(5)
C8 P2 C22 C223 -63.6(5)
C21 P2 C22 C223 47.4(5)
Pd P2 C22 C223 -176.2(4)
C8 P2 C22 C222 53.5(4)
C21 P2 C22 C222 164.5(4)
Pd P2 C22 C222 -59.1(4)
C7 C1 C2 C3 -179.1(4)
C6 C1 C2 C3 52.5(5)
C7 C1 C2 Pd -39.8(5)
C6 C1 C2 Pd -168.2(3)
P2 Pd C2 C1 -155.5(3)
P1 Pd C2 C1 19.5(3)
Br Pd C2 C1 112.0(7)
P2 Pd C2 C3 -18.2(3)
P1 Pd C2 C3 156.8(3)
Br Pd C2 C3 -110.7(7)
C1 C2 C3 C8 176.3(4)
Pd C2 C3 C8 37.2(5)
C1 C2 C3 C4 -52.3(5)
Pd C2 C3 C4 168.6(3)
C8 C3 C4 C5 -178.7(4)
C2 C3 C4 C5 49.8(6)
C3 C4 C5 C6 -47.3(6)
C4 C5 C6 C1 47.8(6)
C2 C1 C6 C5 -50.6(6)
C7 C1 C6 C5 -179.7(4)
C2 C1 C7 P1 38.6(5)
C6 C1 C7 P1 166.9(3)
C12 P1 C7 C1 98.3(3)
C11 P1 C7 C1 -144.1(3)
Pd P1 C7 C1 -21.3(3)
C2 C3 C8 P2 -36.3(5)
C4 C3 C8 P2 -167.2(3)
C22 P2 C8 C3 -99.9(4)
C21 P2 C8 C3 142.2(4)
Pd P2 C8 C3 20.3(4)
